data_4308514
loop_
_publ_author_name
'Roger Schibli'
'Niklaus Marti'
'Patrick Maurer'
'Bernhard Spingler'
'Marie-Line Lehaire'
'Volker Gramlich'
'Charles L. Barnes'

_publ_section_title
;
Syntheses and Characterization of Dicarbonyl-Nitrosyl Complexes of
Technetium(I) and Rhenium(I) in Aqueous Media: Spectroscopic, Structural,
and DFT Analyses
;
_journal_name_full 'Inorganic Chemistry'
_journal_page_first 683
_journal_page_last 690
_journal_paper_doi 10.1021/ic049599k
_journal_volume 44
_journal_year 2005
_chemical_formula_sum 'C4 Cl4 N2 O6 Tc2'
_chemical_formula_weight 509.86
_chemical_name_systematic
; 
 ditechnetium(I)-hexachloro-tetracarbonyl-dinitrosyl 
;
_space_group_IT_number 9
_symmetry_cell_setting monoclinic
_symmetry_space_group_name_Hall 'C -2yc'
_symmetry_space_group_name_H-M 'C 1 c 1'
_atom_sites_solution_hydrogens geom
_atom_sites_solution_primary direct
_atom_sites_solution_secondary difmap
_audit_creation_method SHELXL-97
_cell_angle_alpha 90.00
_cell_angle_beta 105.80(17)
_cell_angle_gamma 90.00
_cell_formula_units_Z 4
_cell_length_a 18.82(3)
_cell_length_b 6.103(6)
_cell_length_c 12.151(16)
_cell_measurement_temperature 293(2)
_cell_volume 1343(3)
_computing_cell_refinement 'STOE DIF4'
_computing_data_collection 'PICKER STOE DIF4'
_computing_data_reduction 'STOE REDU4'
_computing_structure_refinement 'SHELXL-97 (Sheldrick, 1997)'
_computing_structure_solution 'SHELXS-97 (Sheldrick, 1990)'
_diffrn_ambient_temperature 293(2)
_diffrn_measured_fraction_theta_full 1.000
_diffrn_measured_fraction_theta_max 1.000
_diffrn_radiation_monochromator graphite
_diffrn_radiation_source 'fine-focus sealed tube'
_diffrn_radiation_type CuK\a
_diffrn_radiation_wavelength 1.54178
_diffrn_reflns_av_R_equivalents 0.0000
_diffrn_reflns_av_sigmaI/netI 0.0180
_diffrn_reflns_limit_h_max 18
_diffrn_reflns_limit_h_min 0
_diffrn_reflns_limit_k_max 6
_diffrn_reflns_limit_k_min 0
_diffrn_reflns_limit_l_max 11
_diffrn_reflns_limit_l_min -12
_diffrn_reflns_number 707
_diffrn_reflns_theta_full 49.92
_diffrn_reflns_theta_max 49.92
_diffrn_reflns_theta_min 4.88
_exptl_absorpt_coefficient_mu 24.267
_exptl_absorpt_correction_T_max .304
_exptl_absorpt_correction_T_min .125
_exptl_absorpt_correction_type integration
_exptl_crystal_colour colourless
_exptl_crystal_density_diffrn 2.521
_exptl_crystal_density_method 'not measured'
_exptl_crystal_description prism
_exptl_crystal_F_000 960
_exptl_crystal_size_max .09
_exptl_crystal_size_mid .05
_exptl_crystal_size_min .03
_refine_diff_density_max 0.802
_refine_diff_density_min -0.884
_refine_diff_density_rms 0.141
_refine_ls_abs_structure_details 'Flack H D (1983), Acta Cryst. A39, 876-881'
_refine_ls_abs_structure_Flack 0.11(5)
_refine_ls_extinction_method none
_refine_ls_goodness_of_fit_ref 1.088
_refine_ls_hydrogen_treatment mixed
_refine_ls_matrix_type full
_refine_ls_number_parameters 164
_refine_ls_number_reflns 707
_refine_ls_number_restraints 132
_refine_ls_restrained_S_all 1.007
_refine_ls_R_factor_all 0.0360
_refine_ls_R_factor_gt 0.0355
_refine_ls_shift/su_max 0.001
_refine_ls_shift/su_mean 0.000
_refine_ls_structure_factor_coef Fsqd
_refine_ls_weighting_details 'calc w=1/[\s^2^(Fo^2^)+(0.0770P)^2^+0.0000P] where P=(Fo^2^+2Fc^2^)/3'
_refine_ls_weighting_scheme calc
_refine_ls_wR_factor_gt 0.0860
_refine_ls_wR_factor_ref 0.0867
_reflns_number_gt 691
_reflns_number_total 707
_reflns_threshold_expression >2sigma(I)
_cod_data_source_file ic049599ksi20041013_083251_1.cif
_cod_data_source_block tec2
_cod_depositor_comments
;
The following automatic conversions were performed:
'_symmetry_cell_setting' value 'Monoclinic' changed to 'monoclinic'
according to '/home/saulius/struct/CIF-dictionaries/cif_core.dic'
dictionary named 'cif_core.dic' version 2.4.1 from 2010-06-29.

Automatic conversion script
Id: cif_fix_enum 1527 2010-12-29 10:47:43Z saulius 
;
_cod_database_code 4308514

loop_
_symmetry_equiv_pos_as_xyz
'x, y, z'
'x, -y, z+1/2'
'x+1/2, y+1/2, z'
'x+1/2, -y+1/2, z+1/2'

loop_
_atom_site_label
_atom_site_type_symbol
_atom_site_fract_x
_atom_site_fract_y
_atom_site_fract_z
_atom_site_U_iso_or_equiv
_atom_site_adp_type
_atom_site_occupancy
_atom_site_symmetry_multiplicity
_atom_site_calc_flag
_atom_site_refinement_flags
_atom_site_disorder_assembly
_atom_site_disorder_group
Tc1 Tc 0.37742(3) 0.07498(12) 0.38582(4) 0.0358(2) Uani 1 1 d DU . .
Tc2 Tc 0.18807(3) 0.04071(11) 0.41511(4) 0.0358(2) Uani 1 1 d DU . .
Cl1 Cl 0.25821(14) -0.0924(4) 0.2840(2) 0.0466(7) Uani 1 1 d U . .
Cl2 Cl 0.30710(14) 0.2133(4) 0.5142(2) 0.0470(6) Uani 1 1 d U . .
Cl3 Cl 0.40671(16) -0.2447(4) 0.5009(2) 0.0555(8) Uani 1 1 d U . .
Cl4 Cl 0.15686(16) 0.3623(5) 0.3017(2) 0.0550(8) Uani 1 1 d U . .
N1 N 0.3630(4) 0.3094(12) 0.3002(7) 0.044(2) Uani 1 1 d DU . .
O4 O 0.1060(4) 0.2606(13) 0.5702(6) 0.061(2) Uani 1 1 d U . .
O1 O 0.4629(5) -0.1560(14) 0.2359(7) 0.073(2) Uani 1 1 d U . .
C4 C 0.1372(5) 0.1831(18) 0.5162(9) 0.044(2) Uani 1 1 d U . .
C1 C 0.4305(6) -0.0660(16) 0.2870(9) 0.048(2) Uani 1 1 d U . .
O3 O 0.0394(4) -0.1438(13) 0.2729(7) 0.062(2) Uani 1 1 d U . .
N2 N 0.2095(5) -0.1990(13) 0.5032(7) 0.0434(19) Uani 1 1 d DU . .
O6 O 0.2170(5) -0.3507(14) 0.5590(6) 0.066(2) Uani 1 1 d U . .
O5 O 0.3558(5) 0.4631(13) 0.2418(7) 0.066(3) Uani 1 1 d U . .
C3 C 0.0974(6) -0.0849(16) 0.3221(9) 0.044(2) Uani 1 1 d U . .
O2 O 0.5257(4) 0.2695(15) 0.5328(6) 0.064(2) Uani 1 1 d U . .
C2 C 0.4703(6) 0.1974(17) 0.4802(9) 0.043(2) Uani 1 1 d U . .

loop_
_atom_site_aniso_label
_atom_site_aniso_U_11
_atom_site_aniso_U_22
_atom_site_aniso_U_33
_atom_site_aniso_U_23
_atom_site_aniso_U_13
_atom_site_aniso_U_12
Tc1 0.0360(4) 0.0339(4) 0.0383(4) 0.0008(3) 0.0116(3) -0.0023(3)
Tc2 0.0360(4) 0.0342(5) 0.0382(4) -0.0017(4) 0.0118(3) -0.0032(4)
Cl1 0.0445(12) 0.0523(15) 0.0451(12) -0.0132(11) 0.0159(10) -0.0109(11)
Cl2 0.0445(12) 0.0518(14) 0.0469(11) -0.0179(12) 0.0161(10) -0.0089(12)
Cl3 0.0627(15) 0.0431(14) 0.0572(15) 0.0126(13) 0.0105(13) 0.0034(13)
Cl4 0.0651(16) 0.0473(15) 0.0501(14) 0.0101(13) 0.0115(12) 0.0028(14)
N1 0.043(4) 0.038(3) 0.051(4) 0.001(3) 0.011(3) -0.001(3)
O4 0.061(4) 0.062(4) 0.067(4) -0.013(4) 0.031(3) 0.003(3)
O1 0.083(5) 0.080(5) 0.064(4) -0.016(4) 0.035(3) 0.005(5)
C4 0.039(4) 0.042(5) 0.052(4) 0.000(3) 0.016(3) 0.002(4)
C1 0.054(4) 0.047(5) 0.047(4) -0.001(3) 0.021(3) 0.003(4)
O3 0.049(4) 0.065(4) 0.064(4) -0.001(4) 0.002(3) -0.017(4)
N2 0.047(4) 0.039(3) 0.043(4) 0.001(3) 0.010(3) 0.004(3)
O6 0.093(5) 0.055(4) 0.048(4) 0.013(3) 0.018(4) 0.007(5)
O5 0.082(6) 0.041(4) 0.073(5) 0.016(3) 0.016(5) 0.008(4)
C3 0.038(4) 0.048(5) 0.047(4) 0.001(4) 0.012(3) 0.000(4)
O2 0.052(4) 0.087(5) 0.052(4) 0.003(4) 0.014(3) -0.020(4)
C2 0.044(4) 0.044(4) 0.045(4) 0.000(4) 0.019(3) -0.010(4)

loop_
_atom_type_symbol
_atom_type_description
_atom_type_scat_dispersion_real
_atom_type_scat_dispersion_imag
_atom_type_scat_source
C C 0.0181 0.0091 'International Tables Vol C Tables 4.2.6.8 and 6.1.1.4'
N N 0.0311 0.0180 'International Tables Vol C Tables 4.2.6.8 and 6.1.1.4'
O O 0.0492 0.0322 'International Tables Vol C Tables 4.2.6.8 and 6.1.1.4'
Cl Cl 0.3639 0.7018 'International Tables Vol C Tables 4.2.6.8 and 6.1.1.4'
Tc Tc 0.0057 3.0049 'International Tables Vol C Tables 4.2.6.8 and 6.1.1.4'

loop_
_geom_angle_atom_site_label_1
_geom_angle_atom_site_label_2
_geom_angle_atom_site_label_3
_geom_angle
_geom_angle_site_symmetry_1
_geom_angle_site_symmetry_3
_geom_angle_publ_flag
N1 Tc1 C2 90.3(4) . . ?
N1 Tc1 C1 91.0(4) . . ?
C2 Tc1 C1 90.2(5) . . ?
N1 Tc1 Cl3 175.4(3) . . ?
C2 Tc1 Cl3 86.7(3) . . ?
C1 Tc1 Cl3 85.7(3) . . ?
N1 Tc1 Cl2 94.3(3) . . ?
C2 Tc1 Cl2 92.7(3) . . ?
C1 Tc1 Cl2 174.0(3) . . ?
Cl3 Tc1 Cl2 89.28(12) . . ?
N1 Tc1 Cl1 93.9(3) . . ?
C2 Tc1 Cl1 174.5(3) . . ?
C1 Tc1 Cl1 93.2(3) . . ?
Cl3 Tc1 Cl1 89.36(15) . . ?
Cl2 Tc1 Cl1 83.51(14) . . ?
N2 Tc2 C3 92.6(4) . . ?
N2 Tc2 C4 93.2(4) . . ?
C3 Tc2 C4 92.2(5) . . ?
N2 Tc2 Cl4 178.1(3) . . ?
C3 Tc2 Cl4 87.1(3) . . ?
C4 Tc2 Cl4 84.9(3) . . ?
N2 Tc2 Cl1 92.5(3) . . ?
C3 Tc2 Cl1 92.0(4) . . ?
C4 Tc2 Cl1 172.7(3) . . ?
Cl4 Tc2 Cl1 89.34(12) . . ?
N2 Tc2 Cl2 91.7(3) . . ?
C3 Tc2 Cl2 173.7(4) . . ?
C4 Tc2 Cl2 92.2(3) . . ?
Cl4 Tc2 Cl2 88.79(15) . . ?
Cl1 Tc2 Cl2 83.18(14) . . ?
Tc2 Cl1 Tc1 96.50(14) . . ?
Tc1 Cl2 Tc2 96.80(14) . . ?
O5 N1 Tc1 177.4(8) . . ?
O4 C4 Tc2 177.1(9) . . ?
O1 C1 Tc1 175.5(10) . . ?
O6 N2 Tc2 174.3(9) . . ?
O3 C3 Tc2 172.3(10) . . ?
O2 C2 Tc1 178.0(9) . . ?

loop_
_geom_bond_atom_site_label_1
_geom_bond_atom_site_label_2
_geom_bond_distance
_geom_bond_site_symmetry_2
_geom_bond_publ_flag
Tc1 N1 1.746(8) . ?
Tc1 C2 1.959(10) . ?
Tc1 C1 1.957(12) . ?
Tc1 Cl3 2.376(3) . ?
Tc1 Cl2 2.454(4) . ?
Tc1 Cl1 2.469(5) . ?
Tc2 N2 1.793(8) . ?
Tc2 C3 1.931(11) . ?
Tc2 C4 1.955(11) . ?
Tc2 Cl4 2.378(3) . ?
Tc2 Cl1 2.467(4) . ?
Tc2 Cl2 2.472(5) . ?
N1 O5 1.161(11) . ?
O4 C4 1.100(13) . ?
O1 C1 1.126(14) . ?
O3 C3 1.151(13) . ?
N2 O6 1.133(11) . ?
O2 C2 1.151(12) . ?
